data_4318712
loop_
_publ_author_name
'Marie-Line Lehaire'
'Rosario Scopelliti'
'Kay Severin'

_publ_contact_author_address
;
Institut de Chimie Mol\'eculaire et Biologique
Ecole Polytechnique F\'ederale de Lausanne
CH-1015 Lausanne
Switzerland
;
_publ_contact_author_email kay.severin@epfl.ch
_publ_contact_author_fax '+4121 693 9305'
_publ_contact_author_name 'Kay Severin'
_publ_contact_author_phone '+4121 693 9302'
_publ_section_title
;
 Stabilization of Molecular LiF and LiFHF inside Metallamacrocyclic Hosts
;
_journal_name_full 'Inorganic Chemistry'
_journal_page_first 5466
_journal_page_last 5474
_journal_paper_doi 10.1021/ic025749k
_journal_volume 41
_journal_year 2002
_chemical_formula_sum 'C52.5 H60.5 F Li N3 O7 Ru3'
_chemical_formula_weight 1174.69
_chemical_name_systematic
; 
 ? 
;
_space_group_IT_number 2
_symmetry_cell_setting triclinic
_symmetry_space_group_name_Hall '-P 1'
_symmetry_space_group_name_H-M 'P -1'
_atom_sites_solution_hydrogens geom
_atom_sites_solution_primary direct
_atom_sites_solution_secondary difmap
_audit_creation_method SHELXL-97
_cell_angle_alpha 115.783(6)
_cell_angle_beta 103.291(5)
_cell_angle_gamma 97.565(6)
_cell_formula_units_Z 4
_cell_length_a 14.8439(11)
_cell_length_b 18.8894(13)
_cell_length_c 20.9897(12)
_cell_measurement_reflns_used 7991
_cell_measurement_temperature 143(2)
_cell_measurement_theta_max 24.05825
_cell_measurement_theta_min 2.1441
_cell_volume 4974.1(7)
_computing_cell_refinement 'Oxford Diffraction CrysAlis RED'
_computing_data_collection 'Oxford Diffraction CrysAlis CCD'
_computing_data_reduction 'Oxford Diffraction CrysAlis RED'
_computing_molecular_graphics 'Bruker SHELXTL'
_computing_publication_material 'Bruker SHELXTL'
_computing_structure_refinement 'SHELXL-97 (Sheldrick, 1997)'
_computing_structure_solution 'SHELXS-97 (Sheldrick, 1990)'
_diffrn_ambient_temperature 143(2)
_diffrn_measured_fraction_theta_full 0.876
_diffrn_measured_fraction_theta_max 0.876
_diffrn_measurement_device_type 'CCD Detector KM4CCD/SAPPHIRE'
_diffrn_measurement_method 'phi and omega scans'
_diffrn_radiation_monochromator graphite
_diffrn_radiation_source 'fine-focus sealed tube'
_diffrn_radiation_type MoK\a
_diffrn_radiation_wavelength 0.71073
_diffrn_reflns_av_R_equivalents 0.0399
_diffrn_reflns_av_sigmaI/netI 0.0514
_diffrn_reflns_limit_h_max 17
_diffrn_reflns_limit_h_min -17
_diffrn_reflns_limit_k_max 22
_diffrn_reflns_limit_k_min -22
_diffrn_reflns_limit_l_max 24
_diffrn_reflns_limit_l_min -22
_diffrn_reflns_number 29404
_diffrn_reflns_theta_full 25.03
_diffrn_reflns_theta_max 25.03
_diffrn_reflns_theta_min 3.51
_exptl_absorpt_coefficient_mu 0.957
_exptl_absorpt_correction_T_max 0.9941
_exptl_absorpt_correction_T_min 0.7595
_exptl_absorpt_correction_type multi-scan
_exptl_absorpt_process_details
;
[c.f. r.h. blessing, acta cryst. (1995), a51, 33-38]
;
_exptl_crystal_colour orange
_exptl_crystal_density_diffrn 1.569
_exptl_crystal_density_method 'not measured'
_exptl_crystal_description prismatic
_exptl_crystal_F_000 2386
_exptl_crystal_size_max 0.26
_exptl_crystal_size_mid 0.21
_exptl_crystal_size_min 0.17
_refine_diff_density_max 2.211
_refine_diff_density_min -2.267
_refine_diff_density_rms 0.146
_refine_ls_extinction_method none
_refine_ls_goodness_of_fit_ref 1.055
_refine_ls_hydrogen_treatment mixed
_refine_ls_matrix_type full
_refine_ls_number_parameters 1118
_refine_ls_number_reflns 15404
_refine_ls_number_restraints 33
_refine_ls_restrained_S_all 1.055
_refine_ls_R_factor_all 0.1011
_refine_ls_R_factor_gt 0.0779
_refine_ls_shift/su_max 0.652
_refine_ls_shift/su_mean 0.005
_refine_ls_structure_factor_coef Fsqd
_refine_ls_weighting_details 'calc w=1/[\s^2^(Fo^2^)+(0.0953P)^2^+43.7726P] where P=(Fo^2^+2Fc^2^)/3'
_refine_ls_weighting_scheme calc
_refine_ls_wR_factor_gt 0.1928
_refine_ls_wR_factor_ref 0.2128
_reflns_number_gt 11482
_reflns_number_total 15404
_reflns_threshold_expression >2sigma(I)
_cod_data_source_file ic025749k_s1_4.cif
_cod_data_source_block 1_LiF
_cod_depositor_comments
;
The following automatic conversions were performed:

'_symmetry_cell_setting' value 'Triclinic' changed to 'triclinic'
according to the built-in table from CIF Core dictionary named
'cif_core.dic' version 2.4.1 from 2010-06-29.

Automatic conversion script
Id: cif_fix_values 1646 2011-03-28 12:23:43Z adriana 
;
_cod_original_cell_volume 4974.1(6)
_cod_original_formula_sum 'C52.50 H60.50 F Li N3 O7 Ru3'
_cod_database_code 4318712

loop_
_symmetry_equiv_pos_as_xyz
'x, y, z'
'-x, -y, -z'

loop_
_atom_site_label
_atom_site_type_symbol
_atom_site_fract_x
_atom_site_fract_y
_atom_site_fract_z
_atom_site_U_iso_or_equiv
_atom_site_adp_type
_atom_site_occupancy
_atom_site_symmetry_multiplicity
_atom_site_calc_flag
_atom_site_refinement_flags
_atom_site_disorder_assembly
_atom_site_disorder_group
Ru1A Ru 0.21588(5) 0.04687(4) 0.09820(4) 0.03224(19) Uani 1 1 d . . .
Ru2A Ru 0.22056(5) 0.03062(4) 0.34567(4) 0.0339(2) Uani 1 1 d . . .
Ru3A Ru 0.54294(5) 0.05380(4) 0.27549(4) 0.0344(2) Uani 1 1 d . . .
F1A F 0.3663(4) 0.2063(3) 0.3221(3) 0.0381(12) Uani 1 1 d . . .
O1A O 0.2113(4) 0.0388(3) 0.1941(3) 0.0310(13) Uani 1 1 d . . .
O2A O 0.1049(4) -0.0568(3) 0.0532(4) 0.0371(15) Uani 1 1 d . . .
O3A O 0.3484(4) 0.0369(3) 0.3201(3) 0.0313(13) Uani 1 1 d . . .
O4A O 0.2572(4) -0.0691(3) 0.3502(4) 0.0391(15) Uani 1 1 d . . .
O5A O 0.4161(4) 0.0494(3) 0.2029(3) 0.0342(14) Uani 1 1 d . . .
O6A O 0.5383(5) -0.0434(3) 0.1767(4) 0.0431(16) Uani 1 1 d . . .
N1A N 0.1530(5) -0.0530(4) 0.2300(4) 0.0356(17) Uani 1 1 d . . .
N2A N 0.4542(5) -0.0385(4) 0.2846(4) 0.0332(17) Uani 1 1 d . . .
N3A N 0.3039(6) -0.0363(4) 0.0867(4) 0.0377(18) Uani 1 1 d . . .
C1A C 0.1558(6) -0.0317(5) 0.1767(5) 0.033(2) Uani 1 1 d . . .
C2A C 0.0987(6) -0.0828(5) 0.1015(6) 0.038(2) Uani 1 1 d . . .
C3A C 0.0348(8) -0.1546(6) 0.0816(7) 0.054(3) Uani 1 1 d . . .
H3A H -0.0063 -0.1886 0.0315 0.065 Uiso 1 1 calc R . .
C4A C 0.0324(8) -0.1758(7) 0.1377(7) 0.066(4) Uani 1 1 d . . .
H4A H -0.0110 -0.2248 0.1257 0.079 Uiso 1 1 calc R . .
C5A C 0.0922(7) -0.1260(6) 0.2099(6) 0.048(3) Uani 1 1 d . . .
H5A H 0.0915 -0.1425 0.2467 0.058 Uiso 1 1 calc R . .
C6A C 0.3796(6) -0.0279(4) 0.3088(5) 0.0281(18) Uani 1 1 d . . .
C7A C 0.3313(6) -0.0860(5) 0.3267(5) 0.036(2) Uani 1 1 d . . .
C8A C 0.3678(6) -0.1508(5) 0.3205(6) 0.040(2) Uani 1 1 d . . .
H8A H 0.3422 -0.1873 0.3357 0.048 Uiso 1 1 calc R . .
C9A C 0.4435(7) -0.1621(5) 0.2913(6) 0.045(2) Uani 1 1 d . . .
H9A H 0.4663 -0.2089 0.2836 0.055 Uiso 1 1 calc R . .
C10A C 0.4858(7) -0.1072(5) 0.2735(6) 0.042(2) Uani 1 1 d . . .
H10A H 0.5370 -0.1165 0.2534 0.050 Uiso 1 1 calc R . .
C11A C 0.3885(7) -0.0180(5) 0.1374(5) 0.034(2) Uani 1 1 d . . .
C12A C 0.4535(7) -0.0689(5) 0.1240(6) 0.038(2) Uani 1 1 d . . .
C13A C 0.4262(8) -0.1385(5) 0.0558(6) 0.045(2) Uani 1 1 d . . .
H13A H 0.4682 -0.1726 0.0441 0.054 Uiso 1 1 calc R . .
C14A C 0.3358(8) -0.1585(5) 0.0038(6) 0.043(2) Uani 1 1 d . . .
H14A H 0.3151 -0.2074 -0.0426 0.052 Uiso 1 1 calc R . .
C15A C 0.2781(7) -0.1076(5) 0.0202(6) 0.042(2) Uani 1 1 d . . .
H15A H 0.2173 -0.1218 -0.0157 0.050 Uiso 1 1 calc R . .
C16A C 0.2961(7) 0.1001(5) 0.0466(6) 0.043(2) Uani 1 1 d . . .
C17A C 0.1953(7) 0.0734(5) 0.0056(6) 0.042(2) Uani 1 1 d . . .
H17A H 0.1738 0.0377 -0.0468 0.051 Uiso 1 1 calc R . .
C18A C 0.1276(7) 0.0997(5) 0.0425(5) 0.039(2) Uani 1 1 d . . .
H18A H 0.0614 0.0812 0.0141 0.047 Uiso 1 1 calc R . .
C19A C 0.1561(7) 0.1529(5) 0.1207(6) 0.039(2) Uani 1 1 d . . .
C20A C 0.2574(7) 0.1782(5) 0.1600(6) 0.042(2) Uani 1 1 d . . .
H20A H 0.2791 0.2129 0.2125 0.050 Uiso 1 1 calc R . .
C21A C 0.3270(7) 0.1538(5) 0.1239(6) 0.047(3) Uani 1 1 d . . .
H21A H 0.3935 0.1736 0.1518 0.056 Uiso 1 1 calc R . .
C22A C 0.3666(8) 0.0680(7) 0.0085(7) 0.061(3) Uani 1 1 d . . .
H22A H 0.4151 0.1135 0.0154 0.091 Uiso 1 1 calc R . .
H22B H 0.3331 0.0320 -0.0450 0.091 Uiso 1 1 calc R . .
H22C H 0.3980 0.0373 0.0301 0.091 Uiso 1 1 calc R . .
C23A C 0.0874(8) 0.1806(5) 0.1636(6) 0.044(2) Uani 1 1 d . . .
H23A H 0.1171 0.1902 0.2154 0.053 Uiso 1 1 calc R . .
C24A C 0.0716(10) 0.2621(7) 0.1691(7) 0.067(3) Uani 1 1 d . . .
H24A H 0.1339 0.3018 0.1889 0.101 Uiso 1 1 calc R . .
H24B H 0.0339 0.2829 0.2026 0.101 Uiso 1 1 calc R . .
H24C H 0.0371 0.2533 0.1194 0.101 Uiso 1 1 calc R . .
C25A C -0.0088(8) 0.1164(7) 0.1292(6) 0.057(3) Uani 1 1 d . . .
H25A H -0.0438 0.1116 0.0812 0.086 Uiso 1 1 calc R . .
H25B H -0.0469 0.1327 0.1631 0.086 Uiso 1 1 calc R . .
H25C H 0.0026 0.0637 0.1213 0.086 Uiso 1 1 calc R . .
C26A C 0.0994(10) 0.0858(9) 0.3406(7) 0.070(4) Uani 1 1 d . . .
C27A C 0.0955(7) 0.0424(7) 0.3823(6) 0.049(3) Uani 1 1 d . . .
H27A H 0.0392 0.0019 0.3692 0.059 Uiso 1 1 calc R . .
C28A C 0.1754(7) 0.0605(6) 0.4419(6) 0.042(2) Uani 1 1 d . . .
H28A H 0.1727 0.0315 0.4690 0.050 Uiso 1 1 calc R . .
C29A C 0.2613(8) 0.1209(6) 0.4640(6) 0.050(3) Uani 1 1 d . . .
C30A C 0.2637(10) 0.1606(6) 0.4197(8) 0.063(4) Uani 1 1 d . . .
H30A H 0.3207 0.1995 0.4312 0.075 Uiso 1 1 calc R . .
C31A C 0.1837(12) 0.1434(8) 0.3597(10) 0.080(5) Uani 1 1 d . . .
H31A H 0.1869 0.1713 0.3317 0.096 Uiso 1 1 calc R . .
C32A C 0.0104(14) 0.0593(15) 0.2738(9) 0.145(10) Uani 1 1 d . . .
H32A H -0.0224 0.1028 0.2840 0.217 Uiso 1 1 calc R . .
H32B H -0.0330 0.0099 0.2652 0.217 Uiso 1 1 calc R . .
H32C H 0.0294 0.0481 0.2294 0.217 Uiso 1 1 calc R . .
C33A C 0.3469(10) 0.1425(8) 0.5304(7) 0.076(4) Uani 1 1 d . . .
H33A H 0.4031 0.1730 0.5256 0.091 Uiso 1 1 calc R . .
C34A C 0.3263(11) 0.2026(10) 0.6000(9) 0.103(6) Uani 1 1 d . . .
H34A H 0.2747 0.1738 0.6088 0.155 Uiso 1 1 calc R . .
H34B H 0.3067 0.2464 0.5920 0.155 Uiso 1 1 calc R . .
H34C H 0.3844 0.2259 0.6435 0.155 Uiso 1 1 calc R . .
C35A C 0.3713(10) 0.0719(9) 0.5329(8) 0.088(4) Uani 1 1 d . . .
H35A H 0.3187 0.0415 0.5395 0.132 Uiso 1 1 calc R . .
H35B H 0.4300 0.0896 0.5748 0.132 Uiso 1 1 calc R . .
H35C H 0.3818 0.0368 0.4860 0.132 Uiso 1 1 calc R . .
C36A C 0.5982(7) 0.1301(6) 0.3981(6) 0.045(2) Uani 1 1 d . . .
C37A C 0.6639(7) 0.0848(6) 0.3723(6) 0.048(3) Uani 1 1 d . . .
H37A H 0.6852 0.0523 0.3937 0.058 Uiso 1 1 calc R . .
C38A C 0.6980(7) 0.0872(6) 0.3158(7) 0.050(3) Uani 1 1 d . . .
H38A H 0.7408 0.0558 0.2989 0.060 Uiso 1 1 calc R . .
C39A C 0.6682(7) 0.1368(5) 0.2836(6) 0.045(2) Uani 1 1 d . . .
C40A C 0.6031(6) 0.1809(5) 0.3100(6) 0.041(2) Uani 1 1 d . . .
H40A H 0.5821 0.2141 0.2895 0.049 Uiso 1 1 calc R . .
C41A C 0.5681(7) 0.1772(5) 0.3662(5) 0.041(2) Uani 1 1 d . . .
H41A H 0.5236 0.2072 0.3821 0.049 Uiso 1 1 calc R . .
C42A C 0.5598(8) 0.1237(7) 0.4572(6) 0.058(3) Uani 1 1 d . . .
H42A H 0.6023 0.1653 0.5069 0.086 Uiso 1 1 calc R . .
H42B H 0.5570 0.0695 0.4526 0.086 Uiso 1 1 calc R . .
H42C H 0.4952 0.1321 0.4500 0.086 Uiso 1 1 calc R . .
C43A C 0.7026(10) 0.1352(7) 0.2211(8) 0.073(4) Uani 1 1 d . . .
H43A H 0.7206 0.0828 0.1978 0.087 Uiso 1 1 calc R . .
C44A C 0.7947(15) 0.2044(9) 0.2551(13) 0.146(10) Uani 1 1 d . . .
H44A H 0.8262 0.1968 0.2172 0.219 Uiso 1 1 calc R . .
H44B H 0.8381 0.2036 0.2975 0.219 Uiso 1 1 calc R . .
H44C H 0.7786 0.2568 0.2721 0.219 Uiso 1 1 calc R . .
C45A C 0.6270(16) 0.1373(11) 0.1591(10) 0.121(7) Uani 1 1 d . . .
H45A H 0.5691 0.0931 0.1405 0.181 Uiso 1 1 calc R . .
H45B H 0.6523 0.1302 0.1182 0.181 Uiso 1 1 calc R . .
H45C H 0.6112 0.1898 0.1790 0.181 Uiso 1 1 calc R . .
Li1A Li 0.3415(11) 0.0994(8) 0.2664(9) 0.036(3) Uani 1 1 d . . .
O7A O 0.4781(5) 0.3099(4) 0.3022(5) 0.0518(18) Uani 1 1 d D . .
H1 H 0.453(7) 0.276(6) 0.316(7) 0.078 Uiso 1 1 d D . .
H2 H 0.440(7) 0.342(6) 0.302(7) 0.078 Uiso 1 1 d D . .
C46 C 0.4953(8) 0.3162(8) 0.0761(7) 0.122(6) Uiso 1 1 d GU . .
H46 H 0.4347 0.2858 0.0386 0.080 Uiso 1 1 calc R . .
C47 C 0.5153(9) 0.3151(7) 0.1437(8) 0.110(6) Uiso 1 1 d GU . .
H47 H 0.4686 0.2841 0.1523 0.080 Uiso 1 1 calc R . .
C48 C 0.6039(11) 0.3595(9) 0.1986(7) 0.155(9) Uiso 1 1 d GU . .
H48 H 0.6176 0.3588 0.2448 0.080 Uiso 1 1 calc R . .
C49 C 0.6724(8) 0.4049(8) 0.1859(8) 0.158(9) Uiso 1 1 d GU . .
H49 H 0.7329 0.4353 0.2235 0.080 Uiso 1 1 calc R . .
C50 C 0.6523(10) 0.4060(8) 0.1184(9) 0.135(7) Uiso 1 1 d GU . .
H50 H 0.6991 0.4370 0.1097 0.080 Uiso 1 1 calc R . .
C51 C 0.5637(11) 0.3616(9) 0.0635(7) 0.146(8) Uiso 1 1 d GU . .
H51 H 0.5500 0.3623 0.0173 0.080 Uiso 1 1 calc R . .
Ru1B Ru 0.07710(7) 0.56601(4) 0.16413(5) 0.0524(3) Uani 1 1 d . . .
Ru2B Ru 0.39124(6) 0.53051(4) 0.31844(6) 0.0541(3) Uani 1 1 d . . .
Ru3B Ru 0.09665(8) 0.57189(5) 0.42393(6) 0.0656(3) Uani 1 1 d . . .
F1B F 0.2668(4) 0.7219(3) 0.3774(3) 0.0405(12) Uani 1 1 d . . .
O1B O 0.2024(5) 0.5514(3) 0.2209(3) 0.0396(15) Uani 1 1 d . . .
O2B O 0.0874(8) 0.4602(4) 0.0803(4) 0.080(3) Uani 1 1 d . . .
O3B O 0.2766(4) 0.5434(3) 0.3598(3) 0.0360(14) Uani 1 1 d . . .
O4B O 0.3675(5) 0.4269(4) 0.3296(4) 0.0493(18) Uani 1 1 d . . .
O5B O 0.0824(5) 0.5690(4) 0.3210(4) 0.0489(18) Uani 1 1 d . . .
O6B O -0.0291(7) 0.4799(5) 0.3556(8) 0.091(4) Uani 1 1 d . . .
N1B N 0.2857(7) 0.4545(4) 0.2106(5) 0.046(2) Uani 1 1 d . . .
N2B N 0.1606(6) 0.4731(4) 0.3824(5) 0.046(2) Uani 1 1 d . . .
N3B N 0.0069(7) 0.4840(5) 0.1939(6) 0.060(3) Uani 1 1 d . . .
C1B C 0.2151(8) 0.4786(5) 0.1806(5) 0.041(2) Uani 1 1 d . . .
C2B C 0.1528(10) 0.4299(5) 0.1063(6) 0.059(3) Uani 1 1 d . . .
C3B C 0.1689(12) 0.3559(6) 0.0638(7) 0.079(5) Uani 1 1 d . . .
H3B H 0.1306 0.3229 0.0129 0.080 Uiso 1 1 calc R . .
C4B C 0.2406(13) 0.3300(7) 0.0952(8) 0.085(5) Uani 1 1 d . . .
H4B H 0.2501 0.2783 0.0664 0.080 Uiso 1 1 calc R . .
C5B C 0.2980(10) 0.3784(6) 0.1677(7) 0.067(4) Uani 1 1 d . . .
H5B H 0.3469 0.3599 0.1890 0.080 Uiso 1 1 calc R . .
C6B C 0.2397(7) 0.4786(5) 0.3633(5) 0.037(2) Uani 1 1 d . . .
C7B C 0.2897(7) 0.4158(5) 0.3470(5) 0.040(2) Uani 1 1 d . . .
C8B C 0.2539(8) 0.3490(5) 0.3553(6) 0.048(3) Uani 1 1 d . . .
H8B H 0.2861 0.3072 0.3480 0.080 Uiso 1 1 calc R . .
C9B C 0.1705(11) 0.3448(6) 0.3744(7) 0.069(4) Uani 1 1 d . . .
H9B H 0.1450 0.2991 0.3792 0.080 Uiso 1 1 calc R . .
C10B C 0.1248(9) 0.4046(6) 0.3864(7) 0.059(3) Uani 1 1 d . . .
H10B H 0.0668 0.3992 0.3977 0.080 Uiso 1 1 calc R . .
C11B C 0.0173(7) 0.5030(6) 0.2647(9) 0.060(4) Uani 1 1 d . . .
C12B C -0.0408(9) 0.4536(8) 0.2845(11) 0.073(4) Uani 1 1 d . . .
C13B C -0.1090(10) 0.3811(9) 0.2227(14) 0.108(7) Uani 1 1 d . . .
H13B H -0.1496 0.3453 0.2313 0.080 Uiso 1 1 calc R . .
C14B C -0.1149(12) 0.3640(10) 0.1506(14) 0.122(8) Uani 1 1 d . . .
H14B H -0.1592 0.3160 0.1093 0.080 Uiso 1 1 calc R . .
C15B C -0.0589(9) 0.4145(7) 0.1391(10) 0.091(5) Uani 1 1 d . . .
H15B H -0.0652 0.4011 0.0889 0.080 Uiso 1 1 calc R . .
C16B C -0.0314(9) 0.6313(7) 0.1807(11) 0.077(4) Uani 1 1 d . . .
C17B C -0.0339(12) 0.5985(7) 0.1043(10) 0.088(6) Uani 1 1 d . . .
H17B H -0.0927 0.5655 0.0655 0.080 Uiso 1 1 calc R . .
C18B C 0.0451(12) 0.6136(7) 0.0869(8) 0.080(5) Uani 1 1 d . . .
H18B H 0.0403 0.5897 0.0356 0.080 Uiso 1 1 calc R . .
C19B C 0.1344(10) 0.6627(6) 0.1400(6) 0.059(3) Uani 1 1 d . . .
C20B C 0.1368(8) 0.6958(5) 0.2168(6) 0.043(2) Uani 1 1 d . . .
H20B H 0.1966 0.7280 0.2548 0.080 Uiso 1 1 calc R . .
C21B C 0.0570(8) 0.6835(5) 0.2388(7) 0.054(3) Uani 1 1 d . . .
H21B H 0.0609 0.7087 0.2899 0.080 Uiso 1 1 calc R . .
C22B C -0.1156(10) 0.6108(9) 0.2040(12) 0.116(7) Uani 1 1 d . . .
H22D H -0.1713 0.5754 0.1594 0.080 Uiso 1 1 calc R . .
H22E H -0.1309 0.6612 0.2346 0.080 Uiso 1 1 calc R . .
H22F H -0.0995 0.5827 0.2331 0.080 Uiso 1 1 calc R . .
C23B C 0.2267(11) 0.6770(7) 0.1214(7) 0.073(4) Uani 1 1 d . . .
H23B H 0.2818 0.6870 0.1647 0.080 Uiso 1 1 calc R . .
C24B C 0.2400(13) 0.7522(8) 0.1118(9) 0.091(5) Uani 1 1 d . . .
H24D H 0.2996 0.7607 0.1003 0.080 Uiso 1 1 calc R . .
H24E H 0.2434 0.7998 0.1581 0.080 Uiso 1 1 calc R . .
H24F H 0.1856 0.7449 0.0707 0.080 Uiso 1 1 calc R . .
C25B C 0.2291(15) 0.6024(8) 0.0521(9) 0.106(6) Uani 1 1 d . . .
H25D H 0.2892 0.6139 0.0423 0.080 Uiso 1 1 calc R . .
H25E H 0.1747 0.5903 0.0089 0.080 Uiso 1 1 calc R . .
H25F H 0.2248 0.5554 0.0609 0.080 Uiso 1 1 calc R . .
C26B C 0.5068(7) 0.6156(7) 0.4210(6) 0.129(6) Uani 1 1 d GDU . .
C27B C 0.5420(6) 0.5550(7) 0.3754(10) 0.209(9) Uani 1 1 d GU . .
H27B H 0.5750 0.5249 0.3943 0.080 Uiso 1 1 calc R . .
C28B C 0.5288(8) 0.5385(5) 0.3020(10) 0.223(10) Uani 1 1 d GU . .
H28B H 0.5528 0.4971 0.2709 0.080 Uiso 1 1 calc R . .
C29B C 0.4804(9) 0.5825(7) 0.2743(6) 0.175(7) Uani 1 1 d GDU . .
C30B C 0.4453(7) 0.6431(6) 0.3199(6) 0.080(3) Uani 1 1 d GU . .
H30B H 0.4122 0.6731 0.3009 0.080 Uiso 1 1 calc R . .
C31B C 0.4585(6) 0.6596(4) 0.3932(5) 0.074(3) Uani 1 1 d GU . .
H31B H 0.4344 0.7010 0.4244 0.080 Uiso 1 1 calc R . .
C32B C 0.521(2) 0.6199(17) 0.4983(10) 0.337(19) Uani 1 1 d DU . .
H32D H 0.4947 0.6633 0.5284 0.080 Uiso 1 1 calc R . .
H32E H 0.5891 0.6316 0.5241 0.080 Uiso 1 1 calc R . .
H32F H 0.4866 0.5676 0.4913 0.080 Uiso 1 1 calc R . .
C33B C 0.497(2) 0.5509(18) 0.2017(13) 0.396(19) Uani 1 1 d DU . .
H33B H 0.4979 0.4924 0.1805 0.080 Uiso 1 1 calc R . .
C34B C 0.589(3) 0.607(2) 0.2083(17) 0.87(2) Uani 1 1 d DU . .
H34D H 0.5994 0.5853 0.1597 0.080 Uiso 1 1 calc R . .
H34E H 0.6442 0.6076 0.2452 0.080 Uiso 1 1 calc R . .
H34F H 0.5817 0.6620 0.2243 0.080 Uiso 1 1 calc R . .
C35B C 0.411(3) 0.563(3) 0.158(2) 0.58(4) Uani 1 1 d DU . .
H35D H 0.4116 0.5438 0.1064 0.080 Uiso 1 1 calc R . .
H35E H 0.4128 0.6209 0.1808 0.080 Uiso 1 1 calc R . .
H35F H 0.3523 0.5318 0.1573 0.080 Uiso 1 1 calc R . .
C36B C 0.1974(18) 0.6172(7) 0.5369(9) 0.106(7) Uani 1 1 d . . .
C37B C 0.1048(15) 0.5970(8) 0.5363(9) 0.102(6) Uani 1 1 d . . .
H37B H 0.0893 0.5613 0.5554 0.080 Uiso 1 1 calc R . .
C38B C 0.0295(16) 0.6276(9) 0.5080(10) 0.124(8) Uani 1 1 d . . .
H38B H -0.0342 0.6113 0.5073 0.080 Uiso 1 1 calc R . .
C39B C 0.054(2) 0.6831(10) 0.4809(13) 0.163(12) Uani 1 1 d . . .
C40B C 0.1499(19) 0.7033(7) 0.4833(11) 0.134(10) Uani 1 1 d . . .
H40B H 0.1669 0.7416 0.4673 0.080 Uiso 1 1 calc R . .
C41B C 0.2210(17) 0.6717(8) 0.5072(9) 0.124(9) Uani 1 1 d . . .
H41B H 0.2835 0.6850 0.5043 0.080 Uiso 1 1 calc R . .
C42B C 0.2726(15) 0.5780(11) 0.5592(9) 0.125(8) Uani 1 1 d . . .
H42D H 0.3336 0.6008 0.5560 0.080 Uiso 1 1 calc R . .
H42E H 0.2517 0.5190 0.5256 0.080 Uiso 1 1 calc R . .
H42F H 0.2812 0.5889 0.6107 0.080 Uiso 1 1 calc R . .
C43B C -0.017(3) 0.7162(18) 0.450(2) 0.27(3) Uani 1 1 d . . .
H43B H 0.0025 0.7272 0.4123 0.080 Uiso 1 1 calc R . .
C44B C -0.016(3) 0.7974(18) 0.515(2) 0.51(5) Uani 1 1 d . . .
H44D H -0.0647 0.8204 0.4961 0.080 Uiso 1 1 calc R . .
H44E H 0.0474 0.8357 0.5349 0.080 Uiso 1 1 calc R . .
H44F H -0.0304 0.7881 0.5541 0.080 Uiso 1 1 calc R . .
C45B C -0.117(3) 0.663(2) 0.415(2) 0.36(4) Uani 1 1 d . . .
H45D H -0.1598 0.6897 0.3959 0.080 Uiso 1 1 calc R . .
H45E H -0.1381 0.6535 0.4523 0.080 Uiso 1 1 calc R . .
H45F H -0.1193 0.6108 0.3738 0.080 Uiso 1 1 calc R . .
Li1B Li 0.2123(10) 0.6130(8) 0.3270(9) 0.037(3) Uani 1 1 d . . .
O7B O 0.1935(7) 0.8469(5) 0.4236(5) 0.062(2) Uani 1 1 d D . .
H3 H 0.236(8) 0.818(7) 0.414(7) 0.094 Uiso 1 1 d D . .
H4 H 0.175(9) 0.861(8) 0.388(6) 0.094 Uiso 1 1 d D . .
C52 C -0.1361(13) -0.1381(10) 0.3134(8) 0.089(9) Uiso 0.50 1 d PGU A -1
H52 H -0.1673 -0.1785 0.2627 0.080 Uiso 0.50 1 calc PR A -1
C53 C -0.1724(11) -0.0716(11) 0.3456(10) 0.076(7) Uiso 0.50 1 d PGU A -1
H53 H -0.2284 -0.0666 0.3170 0.080 Uiso 0.50 1 calc PR A -1
C54 C -0.1267(13) -0.0125(9) 0.4197(10) 0.080(8) Uiso 0.50 1 d PGU A -1
H54 H -0.1515 0.0330 0.4418 0.080 Uiso 0.50 1 calc PR A -1
C55 C -0.0447(13) -0.0198(10) 0.4616(8) 0.088(8) Uiso 0.50 1 d PGU A -1
H55 H -0.0135 0.0206 0.5123 0.080 Uiso 0.50 1 calc PR A -1
C56 C -0.0084(11) -0.0863(11) 0.4294(10) 0.073(7) Uiso 0.50 1 d PGU A -1
H56 H 0.0476 -0.0913 0.4581 0.080 Uiso 0.50 1 calc PR A -1
C57 C -0.0541(13) -0.1455(10) 0.3553(10) 0.094(9) Uiso 0.50 1 d PGU A -1
H57 H -0.0293 -0.1909 0.3333 0.080 Uiso 0.50 1 calc PR A -1
C58 C -0.239(3) -0.302(2) 0.082(2) 1.26(18) Uiso 1 1 d GU . .
H58 H -0.2029 -0.3384 0.0604 0.080 Uiso 1 1 calc R . .
C59 C -0.209(2) -0.220(2) 0.1002(18) 0.46(4) Uiso 1 1 d GU . .
H59 H -0.1532 -0.2013 0.0915 0.080 Uiso 1 1 calc R . .
C60 C -0.262(2) -0.1665(17) 0.1314(15) 0.271(19) Uiso 1 1 d GU . .
H60 H -0.2417 -0.1109 0.1440 0.080 Uiso 1 1 calc R . .
C61 C -0.344(2) -0.194(2) 0.1441(17) 0.45(4) Uiso 1 1 d GU . .
H61 H -0.3798 -0.1575 0.1654 0.080 Uiso 1 1 calc R . .
C62 C -0.373(2) -0.276(2) 0.1257(19) 0.81(9) Uiso 1 1 d GU . .
H62 H -0.4295 -0.2945 0.1344 0.080 Uiso 1 1 calc R . .
C63 C -0.321(3) -0.3293(18) 0.094(2) 0.39(3) Uiso 1 1 d GU . .
H63 H -0.3411 -0.3849 0.0818 0.080 Uiso 1 1 calc R . .

loop_
_atom_site_aniso_label
_atom_site_aniso_U_11
_atom_site_aniso_U_22
_atom_site_aniso_U_33
_atom_site_aniso_U_23
_atom_site_aniso_U_13
_atom_site_aniso_U_12
Ru1A 0.0422(4) 0.0239(3) 0.0328(4) 0.0178(3) 0.0090(3) 0.0058(3)
Ru2A 0.0428(4) 0.0331(4) 0.0436(5) 0.0278(3) 0.0227(4) 0.0154(3)
Ru3A 0.0342(4) 0.0267(3) 0.0477(5) 0.0210(3) 0.0160(3) 0.0090(3)
F1A 0.053(3) 0.024(2) 0.040(3) 0.019(2) 0.013(3) 0.011(2)
O1A 0.041(3) 0.026(3) 0.039(3) 0.024(3) 0.017(3) 0.011(2)
O2A 0.031(3) 0.031(3) 0.044(4) 0.021(3) 0.001(3) 0.001(2)
O3A 0.037(3) 0.022(3) 0.042(4) 0.020(3) 0.017(3) 0.007(2)
O4A 0.044(3) 0.034(3) 0.053(4) 0.030(3) 0.019(3) 0.017(3)
O5A 0.037(3) 0.028(3) 0.039(4) 0.017(3) 0.011(3) 0.011(2)
O6A 0.045(4) 0.031(3) 0.062(5) 0.021(3) 0.032(4) 0.018(3)
N1A 0.037(4) 0.031(4) 0.045(5) 0.026(4) 0.009(4) 0.004(3)
N2A 0.039(4) 0.022(3) 0.036(4) 0.016(3) 0.005(3) 0.005(3)
N3A 0.053(5) 0.023(3) 0.036(4) 0.015(3) 0.014(4) 0.005(3)
C1A 0.028(4) 0.028(4) 0.043(6) 0.024(4) 0.004(4) 0.003(3)
C2A 0.040(5) 0.033(4) 0.053(6) 0.033(5) 0.012(5) 0.005(4)
C3A 0.060(7) 0.042(5) 0.050(7) 0.029(5) -0.001(6) -0.010(5)
C4A 0.054(7) 0.054(6) 0.080(9) 0.044(7) -0.005(6) -0.017(5)
C5A 0.055(6) 0.047(5) 0.053(7) 0.044(5) 0.005(5) -0.002(5)
C6A 0.033(4) 0.022(4) 0.030(5) 0.013(3) 0.008(4) 0.009(3)
C7A 0.042(5) 0.023(4) 0.042(6) 0.017(4) 0.012(4) 0.005(3)
C8A 0.036(5) 0.033(4) 0.059(7) 0.034(5) 0.009(5) 0.003(4)
C9A 0.050(6) 0.027(4) 0.063(7) 0.028(5) 0.010(5) 0.012(4)
C10A 0.040(5) 0.030(4) 0.058(7) 0.021(4) 0.018(5) 0.015(4)
C11A 0.047(5) 0.022(4) 0.040(5) 0.016(4) 0.024(5) 0.008(4)
C12A 0.051(6) 0.029(4) 0.046(6) 0.023(4) 0.023(5) 0.010(4)
C13A 0.062(6) 0.033(5) 0.050(6) 0.021(5) 0.031(5) 0.018(4)
C14A 0.067(7) 0.024(4) 0.038(6) 0.013(4) 0.022(5) 0.010(4)
C15A 0.056(6) 0.027(4) 0.040(6) 0.016(4) 0.019(5) 0.000(4)
C16A 0.052(6) 0.035(5) 0.059(7) 0.039(5) 0.022(5) 0.006(4)
C17A 0.059(6) 0.028(4) 0.039(6) 0.019(4) 0.013(5) 0.006(4)
C18A 0.056(6) 0.023(4) 0.038(5) 0.018(4) 0.011(5) 0.007(4)
C19A 0.052(6) 0.027(4) 0.045(6) 0.026(4) 0.014(5) 0.004(4)
C20A 0.056(6) 0.025(4) 0.045(6) 0.021(4) 0.011(5) 0.003(4)
C21A 0.052(6) 0.030(5) 0.063(7) 0.031(5) 0.013(5) 0.004(4)
C22A 0.069(7) 0.053(6) 0.084(9) 0.043(6) 0.043(7) 0.018(5)
C23A 0.069(7) 0.036(5) 0.036(6) 0.023(4) 0.017(5) 0.021(5)
C24A 0.106(10) 0.049(6) 0.075(9) 0.043(6) 0.042(8) 0.039(7)
C25A 0.066(7) 0.069(7) 0.039(6) 0.029(6) 0.014(6) 0.020(6)
C26A 0.087(9) 0.115(10) 0.077(9) 0.073(9) 0.060(8) 0.082(9)
C27A 0.045(6) 0.071(7) 0.054(7) 0.038(6) 0.035(5) 0.024(5)
C28A 0.045(5) 0.048(5) 0.051(6) 0.034(5) 0.026(5) 0.015(4)
C29A 0.058(6) 0.032(5) 0.046(6) 0.005(5) 0.025(5) 0.006(4)
C30A 0.081(9) 0.032(5) 0.100(10) 0.033(6) 0.069(8) 0.021(5)
C31A 0.117(12) 0.072(8) 0.141(14) 0.082(10) 0.105(12) 0.077(9)
C32A 0.171(17) 0.31(3) 0.107(13) 0.164(17) 0.100(13) 0.20(2)
C33A 0.071(8) 0.062(7) 0.061(8) 0.004(6) 0.029(7) -0.005(6)
C34A 0.071(9) 0.108(12) 0.079(11) 0.006(9) 0.022(8) 0.009(8)
C35A 0.073(9) 0.096(11) 0.069(10) 0.031(8) -0.003(8) 0.017(8)
C36A 0.036(5) 0.044(5) 0.046(6) 0.021(5) 0.005(5) -0.001(4)
C37A 0.038(5) 0.041(5) 0.065(7) 0.028(5) 0.011(5) 0.007(4)
C38A 0.040(5) 0.041(5) 0.077(8) 0.037(5) 0.019(5) 0.008(4)
C39A 0.048(5) 0.028(4) 0.068(7) 0.030(5) 0.020(5) 0.007(4)
C40A 0.031(4) 0.025(4) 0.065(7) 0.024(4) 0.011(5) 0.004(3)
C41A 0.040(5) 0.024(4) 0.040(6) 0.007(4) 0.002(4) 0.002(4)
C42A 0.055(6) 0.056(6) 0.047(7) 0.021(5) 0.009(6) -0.003(5)
C43A 0.105(10) 0.049(6) 0.109(11) 0.052(7) 0.080(9) 0.033(7)
C44A 0.169(18) 0.073(10) 0.21(2) 0.047(12) 0.148(18) 0.000(11)
C45A 0.22(2) 0.129(14) 0.131(15) 0.110(13) 0.137(17) 0.103(15)
Li1A 0.049(9) 0.026(7) 0.043(9) 0.019(6) 0.026(7) 0.013(6)
O7A 0.057(4) 0.040(4) 0.073(5) 0.034(4) 0.030(4) 0.020(3)
Ru1B 0.0699(6) 0.0237(4) 0.0485(5) 0.0204(4) -0.0050(4) -0.0020(3)
Ru2B 0.0464(5) 0.0249(4) 0.0935(7) 0.0253(4) 0.0331(5) 0.0102(3)
Ru3B 0.1186(9) 0.0314(4) 0.0909(8) 0.0379(5) 0.0852(7) 0.0340(5)
F1B 0.050(3) 0.024(2) 0.049(3) 0.020(2) 0.017(3) 0.003(2)
O1B 0.064(4) 0.021(3) 0.032(4) 0.013(3) 0.017(3) 0.005(3)
O2B 0.146(9) 0.023(3) 0.037(5) 0.010(3) -0.008(5) 0.002(4)
O3B 0.051(4) 0.021(3) 0.039(4) 0.015(3) 0.019(3) 0.008(2)
O4B 0.047(4) 0.031(3) 0.072(5) 0.026(3) 0.018(4) 0.013(3)
O5B 0.054(4) 0.033(3) 0.077(5) 0.035(4) 0.033(4) 0.013(3)
O6B 0.093(7) 0.055(5) 0.181(12) 0.075(7) 0.100(8) 0.033(5)
N1B 0.081(6) 0.031(4) 0.042(5) 0.024(4) 0.034(5) 0.016(4)
N2B 0.079(6) 0.025(4) 0.049(5) 0.022(4) 0.038(5) 0.014(4)
N3B 0.056(6) 0.040(5) 0.066(7) 0.030(5) -0.011(5) -0.008(4)
C1B 0.068(6) 0.020(4) 0.031(5) 0.011(4) 0.017(5) 0.005(4)
C2B 0.114(10) 0.023(4) 0.030(6) 0.013(4) 0.016(6) 0.005(5)
C3B 0.162(15) 0.031(5) 0.044(7) 0.016(5) 0.038(9) 0.019(7)
C4B 0.173(16) 0.028(5) 0.067(9) 0.019(6) 0.068(10) 0.033(7)
C5B 0.122(11) 0.028(5) 0.079(9) 0.029(6) 0.069(8) 0.032(6)
C6B 0.061(6) 0.023(4) 0.029(5) 0.015(4) 0.018(5) 0.005(4)
C7B 0.063(6) 0.021(4) 0.035(5) 0.015(4) 0.010(5) 0.015(4)
C8B 0.082(7) 0.026(4) 0.049(6) 0.020(4) 0.036(6) 0.025(5)
C9B 0.146(12) 0.025(5) 0.069(8) 0.032(5) 0.068(9) 0.036(6)
C10B 0.109(9) 0.034(5) 0.070(8) 0.035(5) 0.065(7) 0.032(6)
C11B 0.030(5) 0.035(5) 0.126(12) 0.047(7) 0.030(6) 0.009(4)
C12B 0.054(7) 0.056(7) 0.143(14) 0.066(9) 0.045(9) 0.026(6)
C13B 0.057(8) 0.069(9) 0.23(2) 0.110(13) 0.035(11) -0.002(7)
C14B 0.091(11) 0.078(10) 0.18(2) 0.101(13) -0.036(12) -0.035(8)
C15B 0.068(8) 0.050(7) 0.121(13) 0.053(8) -0.035(8) -0.012(6)
C16B 0.071(8) 0.042(6) 0.141(15) 0.065(8) 0.033(9) 0.013(6)
C17B 0.104(11) 0.040(6) 0.086(12) 0.043(7) -0.040(10) -0.005(7)
C18B 0.124(13) 0.034(6) 0.065(9) 0.033(6) -0.007(9) -0.003(7)
C19B 0.099(9) 0.027(5) 0.047(7) 0.025(5) 0.005(7) 0.005(5)
C20B 0.064(6) 0.024(4) 0.040(6) 0.023(4) 0.000(5) 0.002(4)
C21B 0.071(7) 0.028(5) 0.069(8) 0.032(5) 0.022(6) 0.008(5)
C22B 0.064(9) 0.078(10) 0.23(2) 0.105(13) 0.030(11) 0.021(7)
C23B 0.125(12) 0.056(7) 0.057(8) 0.038(6) 0.043(8) 0.018(7)
C24B 0.153(15) 0.064(8) 0.083(10) 0.045(8) 0.071(11) 0.024(9)
C25B 0.191(19) 0.065(9) 0.092(12) 0.048(9) 0.065(12) 0.054(11)
C26B 0.072(10) 0.108(11) 0.154(12) 0.081(10) -0.053(9) -0.047(7)
C27B 0.050(9) 0.129(15) 0.52(3) 0.21(2) 0.098(17) 0.038(10)
C28B 0.153(16) 0.045(8) 0.47(2) 0.054(13) 0.255(19) 0.021(8)
C29B 0.207(19) 0.074(10) 0.183(13) -0.007(9) 0.152(13) -0.056(9)
C30B 0.068(8) 0.064(7) 0.108(9) 0.053(7) 0.023(7) -0.014(6)
C31B 0.063(7) 0.037(5) 0.092(8) 0.016(6) 0.017(7) -0.012(5)
C32B 0.33(3) 0.30(3) 0.171(14) 0.164(18) -0.203(16) -0.25(2)
C33B 0.51(4) 0.20(3) 0.28(2) -0.069(18) 0.32(3) -0.19(2)
C34B 0.93(6) 0.86(7) 0.18(3) -0.08(4) 0.28(4) -0.729
C35B 0.93(6) 0.46(8) 0.31(4) 0.29(6) 0.13(4) -0.25(6)
C36B 0.20(2) 0.030(6) 0.067(10) -0.002(6) 0.075(13) 0.003(9)
C37B 0.189(18) 0.042(7) 0.114(13) 0.037(8) 0.114(14) 0.042(9)
C38B 0.24(2) 0.093(10) 0.162(17) 0.091(12) 0.186(18) 0.106(13)
C39B 0.34(3) 0.088(11) 0.24(2) 0.122(14) 0.27(3) 0.141(16)
C40B 0.30(3) 0.022(6) 0.125(15) 0.020(8) 0.171(19) 0.045(11)
C41B 0.23(2) 0.031(7) 0.072(10) -0.019(7) 0.105(14) -0.029(10)
C42B 0.18(2) 0.080(11) 0.060(10) -0.002(9) 0.046(12) -0.032(12)
C43B 0.53(6) 0.24(3) 0.43(5) 0.29(3) 0.46(5) 0.34(4)
C44B 1.14(14) 0.34(5) 0.65(9) 0.40(6) 0.77(11) 0.59(8)
C45B 0.57(8) 0.56(8) 0.55(7) 0.52(7) 0.51(7) 0.53(8)
Li1B 0.035(8) 0.032(7) 0.050(10) 0.023(7) 0.022(7) 0.008(6)
O7B 0.094(6) 0.055(4) 0.076(6) 0.046(4) 0.053(5) 0.037(4)

loop_
_atom_type_symbol
_atom_type_description
_atom_type_scat_dispersion_real
_atom_type_scat_dispersion_imag
_atom_type_scat_source
C C 0.0033 0.0016 'International Tables Vol C Tables 4.2.6.8 and 6.1.1.4'
H H 0.0000 0.0000 'International Tables Vol C Tables 4.2.6.8 and 6.1.1.4'
Li Li -0.0003 0.0001 'International Tables Vol C Tables 4.2.6.8 and 6.1.1.4'
N N 0.0061 0.0033 'International Tables Vol C Tables 4.2.6.8 and 6.1.1.4'
O O 0.0106 0.0060 'International Tables Vol C Tables 4.2.6.8 and 6.1.1.4'
F F 0.0171 0.0103 'International Tables Vol C Tables 4.2.6.8 and 6.1.1.4'
Ru Ru -1.2594 0.8363 'International Tables Vol C Tables 4.2.6.8 and 6.1.1.4'

loop_
_geom_angle_atom_site_label_1
_geom_angle_atom_site_label_2
_geom_angle_atom_site_label_3
_geom_angle
_geom_angle_site_symmetry_1
_geom_angle_site_symmetry_3
_geom_angle_publ_flag
O2A Ru1A O1A 78.6(2) . . ?
O2A Ru1A N3A 83.7(3) . . ?
O1A Ru1A N3A 84.5(3) . . ?
O2A Ru1A C20A 145.1(3) . . ?
O1A Ru1A C20A 91.6(3) . . ?
N3A Ru1A C20A 129.1(3) . . ?
O2A Ru1A C18A 91.6(3) . . ?
O1A Ru1A C18A 127.8(3) . . ?
N3A Ru1A C18A 145.8(3) . . ?
C20A Ru1A C18A 68.0(3) . . ?
O2A Ru1A C17A 101.1(3) . . ?
O1A Ru1A C17A 165.7(3) . . ?
N3A Ru1A C17A 109.7(3) . . ?
C20A Ru1A C17A 80.5(4) . . ?
C18A Ru1A C17A 38.0(3) . . ?
O2A Ru1A C16A 132.1(3) . . ?
O1A Ru1A C16A 147.8(3) . . ?
N3A Ru1A C16A 89.2(3) . . ?
C20A Ru1A C16A 68.3(4) . . ?
C18A Ru1A C16A 69.1(4) . . ?
C17A Ru1A C16A 38.3(4) . . ?
O2A Ru1A C21A 168.9(3) . . ?
O1A Ru1A C21A 112.5(3) . . ?
N3A Ru1A C21A 97.8(3) . . ?
C20A Ru1A C21A 38.2(4) . . ?
C18A Ru1A C21A 80.9(4) . . ?
C17A Ru1A C21A 68.0(4) . . ?
C16A Ru1A C21A 37.2(4) . . ?
O2A Ru1A C19A 109.1(3) . . ?
O1A Ru1A C19A 97.4(3) . . ?
N3A Ru1A C19A 167.2(3) . . ?
C20A Ru1A C19A 38.5(3) . . ?
C18A Ru1A C19A 37.8(3) . . ?
C17A Ru1A C19A 68.9(3) . . ?
C16A Ru1A C19A 82.4(3) . . ?
C21A Ru1A C19A 69.7(3) . . ?
O2A Ru1A Li1A 112.1(3) . . ?
O1A Ru1A Li1A 36.5(3) . . ?
N3A Ru1A Li1A 74.9(3) . . ?
C20A Ru1A Li1A 72.6(4) . . ?
C18A Ru1A Li1A 136.9(3) . . ?
C17A Ru1A Li1A 146.9(3) . . ?
C16A Ru1A Li1A 111.5(4) . . ?
C21A Ru1A Li1A 78.9(4) . . ?
C19A Ru1A Li1A 99.2(3) . . ?
O4A Ru2A O3A 79.3(2) . . ?
O4A Ru2A N1A 84.0(3) . . ?
O3A Ru2A N1A 85.9(3) . . ?
O4A Ru2A C28A 90.6(3) . . ?
O3A Ru2A C28A 138.6(3) . . ?
N1A Ru2A C28A 133.2(3) . . ?
O4A Ru2A C30A 135.6(5) . . ?
O3A Ru2A C30A 90.7(3) . . ?
N1A Ru2A C30A 138.8(4) . . ?
C28A Ru2A C30A 68.8(4) . . ?
O4A Ru2A C27A 106.4(3) . . ?
O3A Ru2A C27A 172.0(3) . . ?
N1A Ru2A C27A 100.1(4) . . ?
C28A Ru2A C27A 37.6(4) . . ?
C30A Ru2A C27A 81.3(4) . . ?
O4A Ru2A C31A 170.8(5) . . ?
O3A Ru2A C31A 105.0(4) . . ?
N1A Ru2A C31A 104.3(5) . . ?
C28A Ru2A C31A 80.8(4) . . ?
C30A Ru2A C31A 37.6(5) . . ?
C27A Ru2A C31A 68.5(4) . . ?
O4A Ru2A C29A 102.5(4) . . ?
O3A Ru2A C29A 104.6(3) . . ?
N1A Ru2A C29A 168.4(3) . . ?
C28A Ru2A C29A 38.4(4) . . ?
C30A Ru2A C29A 38.4(4) . . ?
C27A Ru2A C29A 68.9(4) . . ?
C31A Ru2A C29A 68.7(5) . . ?
O4A Ru2A C26A 141.5(4) . . ?
O3A Ru2A C26A 137.5(4) . . ?
N1A Ru2A C26A 87.8(4) . . ?
C28A Ru2A C26A 68.4(4) . . ?
C30A Ru2A C26A 67.7(5) . . ?
C27A Ru2A C26A 38.6(4) . . ?
C31A Ru2A C26A 37.1(5) . . ?
C29A Ru2A C26A 81.2(5) . . ?
O4A Ru2A Li1A 112.4(3) . . ?
O3A Ru2A Li1A 35.9(3) . . ?
N1A Ru2A Li1A 76.6(3) . . ?
C28A Ru2A Li1A 145.6(4) . . ?
C30A Ru2A Li1A 76.9(4) . . ?
C27A Ru2A Li1A 140.3(4) . . ?
C31A Ru2A Li1A 74.0(4) . . ?
C29A Ru2A Li1A 109.1(4) . . ?
C26A Ru2A Li1A 102.0(4) . . ?
O6A Ru3A O5A 79.7(2) . . ?
O6A Ru3A N2A 83.3(3) . . ?
O5A Ru3A N2A 85.5(2) . . ?
O6A Ru3A C38A 91.9(3) . . ?
O5A Ru3A C38A 148.6(3) . . ?
N2A Ru3A C38A 123.9(3) . . ?
O6A Ru3A C37A 115.5(3) . . ?
O5A Ru3A C37A 164.7(3) . . ?
N2A Ru3A C37A 95.6(3) . . ?
C38A Ru3A C37A 37.9(4) . . ?
O6A Ru3A C40A 124.7(3) . . ?
O5A Ru3A C40A 91.7(3) . . ?
N2A Ru3A C40A 150.9(3) . . ?
C38A Ru3A C40A 68.2(3) . . ?
C37A Ru3A C40A 79.9(4) . . ?
O6A Ru3A C41A 162.7(3) . . ?
O5A Ru3A C41A 98.1(3) . . ?
N2A Ru3A C41A 113.8(3) . . ?
C38A Ru3A C41A 81.0(4) . . ?
C37A Ru3A C41A 67.5(4) . . ?
C40A Ru3A C41A 37.9(4) . . ?
O6A Ru3A C39A 95.8(3) . . ?
O5A Ru3A C39A 111.8(3) . . ?
N2A Ru3A C39A 162.3(3) . . ?
C38A Ru3A C39A 38.4(4) . . ?
C37A Ru3A C39A 68.8(4) . . ?
C40A Ru3A C39A 37.8(3) . . ?
C41A Ru3A C39A 68.9(4) . . ?
O6A Ru3A C36A 152.5(3) . . ?
O5A Ru3A C36A 126.8(3) . . ?
N2A Ru3A C36A 91.1(3) . . ?
C38A Ru3A C36A 69.0(4) . . ?
C37A Ru3A C36A 38.1(4) . . ?
C40A Ru3A C36A 67.6(4) . . ?
C41A Ru3A C36A 36.9(4) . . ?
C39A Ru3A C36A 81.6(4) . . ?
O6A Ru3A Li1A 112.2(3) . . ?
O5A Ru3A Li1A 35.7(3) . . ?
N2A Ru3A Li1A 75.5(3) . . ?
C38A Ru3A Li1A 151.6(4) . . ?
C37A Ru3A Li1A 129.9(4) . . ?
C40A Ru3A Li1A 85.3(3) . . ?
C41A Ru3A Li1A 71.6(4) . . ?
C39A Ru3A Li1A 120.6(3) . . ?
C36A Ru3A Li1A 92.2(4) . . ?
C1A O1A Li1A 130.7(7) . . ?
C1A O1A Ru1A 111.5(6) . . ?
Li1A O1A Ru1A 104.3(5) . . ?
C2A O2A Ru1A 112.6(5) . . ?
C6A O3A Li1A 131.0(7) . . ?
C6A O3A Ru2A 112.5(5) . . ?
Li1A O3A Ru2A 105.2(5) . . ?
C7A O4A Ru2A 113.6(5) . . ?
C11A O5A Li1A 129.5(7) . . ?
C11A O5A Ru3A 111.5(5) . . ?
Li1A O5A Ru3A 105.1(6) . . ?
C12A O6A Ru3A 111.7(5) . . ?
C1A N1A C5A 118.7(8) . . ?
C1A N1A Ru2A 122.1(5) . . ?
C5A N1A Ru2A 118.4(7) . . ?
C6A N2A C10A 119.8(7) . . ?
C6A N2A Ru3A 123.2(5) . . ?
C10A N2A Ru3A 116.5(6) . . ?
C11A N3A C15A 118.1(8) . . ?
C11A N3A Ru1A 122.9(5) . . ?
C15A N3A Ru1A 118.5(7) . . ?
O1A C1A N1A 120.5(8) . . ?
O1A C1A C2A 117.9(8) . . ?
N1A C1A C2A 121.6(7) . . ?
O2A C2A C3A 122.3(9) . . ?
O2A C2A C1A 117.7(7) . . ?
C3A C2A C1A 119.9(9) . . ?
C2A C3A C4A 117.8(10) . . ?
C5A C4A C3A 120.6(9) . . ?
N1A C5A C4A 121.2(9) . . ?
O3A C6A N2A 121.0(7) . . ?
O3A C6A C7A 117.4(7) . . ?
N2A C6A C7A 121.5(7) . . ?
O4A C7A C8A 125.8(8) . . ?
O4A C7A C6A 116.2(7) . . ?
C8A C7A C6A 117.9(8) . . ?
C7A C8A C9A 118.7(8) . . ?
C10A C9A C8A 121.6(8) . . ?
C9A C10A N2A 120.2(9) . . ?
O5A C11A N3A 120.4(7) . . ?
O5A C11A C12A 117.3(8) . . ?
N3A C11A C12A 122.4(8) . . ?
O6A C12A C13A 124.2(8) . . ?
O6A C12A C11A 117.9(8) . . ?
C13A C12A C11A 117.8(9) . . ?
C12A C13A C14A 119.3(9) . . ?
C15A C14A C13A 119.7(9) . . ?
C14A C15A N3A 122.7(10) . . ?
C21A C16A C17A 119.0(9) . . ?
C21A C16A C22A 120.3(10) . . ?
C17A C16A C22A 120.6(10) . . ?
C21A C16A Ru1A 71.6(6) . . ?
C17A C16A Ru1A 70.1(5) . . ?
C22A C16A Ru1A 127.5(6) . . ?
C18A C17A C16A 120.7(9) . . ?
C18A C17A Ru1A 71.0(6) . . ?
C16A C17A Ru1A 71.6(6) . . ?
C17A C18A C19A 121.8(9) . . ?
C17A C18A Ru1A 71.0(5) . . ?
C19A C18A Ru1A 72.2(5) . . ?
C18A C19A C20A 116.0(9) . . ?
C18A C19A C23A 124.3(9) . . ?
C20A C19A C23A 119.7(9) . . ?
C18A C19A Ru1A 70.0(5) . . ?
C20A C19A Ru1A 68.9(5) . . ?
C23A C19A Ru1A 129.4(6) . . ?
C21A C20A C19A 123.2(9) . . ?
C21A C20A Ru1A 72.7(5) . . ?
C19A C20A Ru1A 72.6(5) . . ?
C16A C21A C20A 119.2(9) . . ?
C16A C21A Ru1A 71.1(5) . . ?
C20A C21A Ru1A 69.1(5) . . ?
C19A C23A C25A 112.2(8) . . ?
C19A C23A C24A 110.5(8) . . ?
C25A C23A C24A 110.4(9) . . ?
C31A C26A C27A 119.4(12) . . ?
C31A C26A C32A 124.9(14) . . ?
C27A C26A C32A 115.5(14) . . ?
C31A C26A Ru2A 70.8(6) . . ?
C27A C26A Ru2A 69.6(5) . . ?
C32A C26A Ru2A 128.0(9) . . ?
C28A C27A C26A 119.0(11) . . ?
C28A C27A Ru2A 70.1(5) . . ?
C26A C27A Ru2A 71.9(5) . . ?
C27A C28A C29A 122.6(10) . . ?
C27A C28A Ru2A 72.3(6) . . ?
C29A C28A Ru2A 72.7(5) . . ?
C28A C29A C30A 116.8(11) . . ?
C28A C29A C33A 122.5(11) . . ?
C30A C29A C33A 120.8(11) . . ?
C28A C29A Ru2A 68.9(5) . . ?
C30A C29A Ru2A 69.7(6) . . ?
C33A C29A Ru2A 132.0(8) . . ?
C31A C30A C29A 121.3(10) . . ?
C31A C30A Ru2A 72.1(7) . . ?
C29A C30A Ru2A 72.0(5) . . ?
C26A C31A C30A 120.8(11) . . ?
C26A C31A Ru2A 72.1(6) . . ?
C30A C31A Ru2A 70.4(6) . . ?
C35A C33A C29A 113.3(10) . . ?
C35A C33A C34A 115.3(14) . . ?
C29A C33A C34A 106.5(11) . . ?
C41A C36A C37A 118.5(10) . . ?
C41A C36A C42A 121.4(9) . . ?
C37A C36A C42A 120.1(10) . . ?
C41A C36A Ru3A 70.8(6) . . ?
C37A C36A Ru3A 69.6(6) . . ?
C42A C36A Ru3A 129.4(7) . . ?
C38A C37A C36A 121.4(10) . . ?
C38A C37A Ru3A 70.7(6) . . ?
C36A C37A Ru3A 72.3(6) . . ?
C37A C38A C39A 120.3(9) . . ?
C37A C38A Ru3A 71.4(6) . . ?
C39A C38A Ru3A 71.9(6) . . ?
C40A C39A C38A 117.2(9) . . ?
C40A C39A C43A 123.8(9) . . ?
C38A C39A C43A 118.9(9) . . ?
C40A C39A Ru3A 70.4(5) . . ?
C38A C39A Ru3A 69.7(5) . . ?
C43A C39A Ru3A 127.8(8) . . ?
C39A C40A C41A 122.2(9) . . ?
C39A C40A Ru3A 71.9(5) . . ?
C41A C40A Ru3A 71.7(5) . . ?
C36A C41A C40A 120.4(9) . . ?
C36A C41A Ru3A 72.3(5) . . ?
C40A C41A Ru3A 70.4(5) . . ?
C39A C43A C45A 114.3(11) . . ?
C39A C43A C44A 108.3(12) . . ?
C45A C43A C44A 112.7(14) . . ?
F1A Li1A O5A 122.4(8) . . ?
F1A Li1A O3A 115.9(8) . . ?
O5A Li1A O3A 98.6(7) . . ?
F1A Li1A O1A 118.4(8) . . ?
O5A Li1A O1A 99.0(7) . . ?
O3A Li1A O1A 97.8(6) . . ?
F1A Li1A Ru3A 107.6(6) . . ?
O5A Li1A Ru3A 39.2(3) . . ?
O3A Li1A Ru3A 73.7(5) . . ?
O1A Li1A Ru3A 131.5(6) . . ?
F1A Li1A Ru2A 102.8(6) . . ?
O5A Li1A Ru2A 130.7(6) . . ?
O3A Li1A Ru2A 38.9(3) . . ?
O1A Li1A Ru2A 72.5(4) . . ?
Ru3A Li1A Ru2A 112.6(4) . . ?
F1A Li1A Ru1A 109.2(7) . . ?
O5A Li1A Ru1A 73.3(5) . . ?
O3A Li1A Ru1A 129.9(6) . . ?
O1A Li1A Ru1A 39.2(3) . . ?
Ru3A Li1A Ru1A 112.5(4) . . ?
Ru2A Li1A Ru1A 111.6(4) . . ?
C47 C46 C51 120.0 . . ?
C46 C47 C48 120.0 . . ?
C47 C48 C49 120.0 . . ?
C50 C49 C48 120.0 . . ?
C51 C50 C49 120.0 . . ?
C50 C51 C46 120.0 . . ?
O2B Ru1B O1B 79.7(3) . . ?
O2B Ru1B N3B 83.4(4) . . ?
O1B Ru1B N3B 83.9(3) . . ?
O2B Ru1B C20B 139.3(4) . . ?
O1B Ru1B C20B 91.7(3) . . ?
N3B Ru1B C20B 135.6(4) . . ?
O2B Ru1B C16B 135.8(5) . . ?
O1B Ru1B C16B 142.9(5) . . ?
N3B Ru1B C16B 89.5(4) . . ?
C20B Ru1B C16B 68.1(4) . . ?
O2B Ru1B C17B 102.5(5) . . ?
O1B Ru1B C17B 169.1(5) . . ?
N3B Ru1B C17B 107.0(6) . . ?
C20B Ru1B C17B 79.6(4) . . ?
C16B Ru1B C17B 38.9(6) . . ?
O2B Ru1B C18B 90.2(4) . . ?
O1B Ru1B C18B 134.0(5) . . ?
N3B Ru1B C18B 139.8(5) . . ?
C20B Ru1B C18B 67.5(4) . . ?
C16B Ru1B C18B 68.0(6) . . ?
C17B Ru1B C18B 36.1(6) . . ?
O2B Ru1B C21B 170.6(4) . . ?
O1B Ru1B C21B 107.8(3) . . ?
N3B Ru1B C21B 102.7(4) . . ?
C20B Ru1B C21B 37.3(4) . . ?
C16B Ru1B C21B 38.5(5) . . ?
C17B Ru1B C21B 69.1(5) . . ?
C18B Ru1B C21B 80.5(5) . . ?
O2B Ru1B C19B 104.2(4) . . ?
O1B Ru1B C19B 102.1(4) . . ?
N3B Ru1B C19B 171.0(4) . . ?
C20B Ru1B C19B 38.5(4) . . ?
C16B Ru1B C19B 81.6(5) . . ?
C17B Ru1B C19B 67.0(6) . . ?
C18B Ru1B C19B 37.2(5) . . ?
C21B Ru1B C19B 69.2(4) . . ?
O2B Ru1B Li1B 113.5(4) . . ?
O1B Ru1B Li1B 36.7(3) . . ?
N3B Ru1B Li1B 74.8(4) . . ?
C20B Ru1B Li1B 75.7(4) . . ?
C16B Ru1B Li1B 106.4(6) . . ?
C17B Ru1B Li1B 143.9(5) . . ?
C18B Ru1B Li1B 142.1(4) . . ?
C21B Ru1B Li1B 75.3(4) . . ?
C19B Ru1B Li1B 105.8(4) . . ?
O4B Ru2B O3B 79.6(2) . . ?
O4B Ru2B N1B 83.7(3) . . ?
O3B Ru2B N1B 86.3(3) . . ?
O4B Ru2B C29B 137.4(4) . . ?
O3B Ru2B C29B 142.7(4) . . ?
N1B Ru2B C29B 92.4(4) . . ?
O4B Ru2B C28B 103.2(4) . . ?
O3B Ru2B C28B 166.6(5) . . ?
N1B Ru2B C28B 107.0(5) . . ?
C29B Ru2B C28B 37.84(13) . . ?
O4B Ru2B C30B 168.5(3) . . ?
O3B Ru2B C30B 107.2(3) . . ?
N1B Ru2B C30B 105.7(3) . . ?
C29B Ru2B C30B 37.74(14) . . ?
C28B Ru2B C30B 68.09(19) . . ?
O4B Ru2B C27B 88.3(3) . . ?
O3B Ru2B C27B 130.4(5) . . ?
N1B Ru2B C27B 140.3(5) . . ?
C29B Ru2B C27B 68.05(19) . . ?
C28B Ru2B C27B 37.68(14) . . ?
C30B Ru2B C27B 80.20(17) . . ?
O4B Ru2B C31B 136.0(4) . . ?
O3B Ru2B C31B 88.7(3) . . ?
N1B Ru2B C31B 138.1(4) . . ?
C29B Ru2B C31B 67.85(17) . . ?
C28B Ru2B C31B 80.20(17) . . ?
C30B Ru2B C31B 37.47(11) . . ?
C27B Ru2B C31B 67.5(2) . . ?
O4B Ru2B C26B 102.6(3) . . ?
O3B Ru2B C26B 98.8(4) . . ?
N1B Ru2B C26B 172.4(3) . . ?
C29B Ru2B C26B 80.20(17) . . ?
C28B Ru2B C26B 67.8(2) . . ?
C30B Ru2B C26B 67.57(17) . . ?
C27B Ru2B C26B 37.41(15) . . ?
C31B Ru2B C26B 37.31(13) . . ?
O4B Ru2B Li1B 112.1(3) . . ?
O3B Ru2B Li1B 35.8(3) . . ?
N1B Ru2B Li1B 76.2(4) . . ?
C29B Ru2B Li1B 108.0(5) . . ?
C28B Ru2B Li1B 144.7(4) . . ?
C30B Ru2B Li1B 77.1(4) . . ?
C27B Ru2B Li1B 141.7(5) . . ?
C31B Ru2B Li1B 75.7(4) . . ?
C26B Ru2B Li1B 104.7(5) . . ?
O6B Ru3B O5B 78.6(4) . . ?
O6B Ru3B N2B 82.3(3) . . ?
O5B Ru3B N2B 84.9(3) . . ?
O6B Ru3B C40B 141.2(8) . . ?
O5B Ru3B C40B 91.4(5) . . ?
N2B Ru3B C40B 134.6(7) . . ?
O6B Ru3B C38B 90.6(7) . . ?
O5B Ru3B C38B 131.6(6) . . ?
N2B Ru3B C38B 140.6(5) . . ?
C40B Ru3B C38B 68.3(6) . . ?
O6B Ru3B C37B 104.9(6) . . ?
O5B Ru3B C37B 169.1(4) . . ?
N2B Ru3B C37B 105.7(5) . . ?
C40B Ru3B C37B 79.5(6) . . ?
C38B Ru3B C37B 39.1(7) . . ?
O6B Ru3B C41B 172.7(5) . . ?
O5B Ru3B C41B 107.7(4) . . ?
N2B Ru3B C41B 101.8(7) . . ?
C40B Ru3B C41B 37.1(8) . . ?
C38B Ru3B C41B 82.4(7) . . ?
C37B Ru3B C41B 68.3(6) . . ?
O6B Ru3B C39B 106.5(8) . . ?
O5B Ru3B C39B 99.6(5) . . ?
N2B Ru3B C39B 170.7(8) . . ?
C40B Ru3B C39B 37.9(8) . . ?
C38B Ru3B C39B 38.6(5) . . ?
C37B Ru3B C39B 69.5(7) . . ?
C41B Ru3B C39B 69.2(10) . . ?
O6B Ru3B C36B 136.0(5) . . ?
O5B Ru3B C36B 143.8(5) . . ?
N2B Ru3B C36B 89.4(5) . . ?
C40B Ru3B C36B 67.8(8) . . ?
C38B Ru3B C36B 69.2(8) . . ?
C37B Ru3B C36B 36.7(6) . . ?
C41B Ru3B C36B 38.9(6) . . ?
C39B Ru3B C36B 82.1(9) . . ?
O6B Ru3B Li1B 111.2(4) . . ?
O5B Ru3B Li1B 35.9(3) . . ?
N2B Ru3B Li1B 75.6(3) . . ?
C40B Ru3B Li1B 75.3(5) . . ?
C38B Ru3B Li1B 141.6(5) . . ?
C37B Ru3B Li1B 143.6(6) . . ?
C41B Ru3B Li1B 75.8(4) . . ?
C39B Ru3B Li1B 103.4(4) . . ?
C36B Ru3B Li1B 108.2(6) . . ?
C1B O1B Li1B 132.4(7) . . ?
C1B O1B Ru1B 110.8(6) . . ?
Li1B O1B Ru1B 104.0(5) . . ?
C2B O2B Ru1B 111.7(6) . . ?
C6B O3B Li1B 130.1(7) . . ?
C6B O3B Ru2B 112.3(5) . . ?
Li1B O3B Ru2B 106.5(5) . . ?
C7B O4B Ru2B 112.2(5) . . ?
C11B O5B Li1B 127.6(8) . . ?
C11B O5B Ru3B 112.2(7) . . ?
Li1B O5B Ru3B 105.1(6) . . ?
C12B O6B Ru3B 112.2(7) . . ?
C1B N1B C5B 118.9(10) . . ?
C1B N1B Ru2B 123.9(6) . . ?
C5B N1B Ru2B 116.9(8) . . ?
C6B N2B C10B 118.9(8) . . ?
C6B N2B Ru3B 123.8(6) . . ?
C10B N2B Ru3B 116.6(6) . . ?
C11B N3B C15B 118.3(11) . . ?
C11B N3B Ru1B 122.4(6) . . ?
C15B N3B Ru1B 118.9(10) . . ?
O1B C1B N1B 119.7(8) . . ?
O1B C1B C2B 117.9(9) . . ?
N1B C1B C2B 122.4(8) . . ?
O2B C2B C3B 124.0(11) . . ?
O2B C2B C1B 118.2(9) . . ?
C3B C2B C1B 117.6(12) . . ?
C4B C3B C2B 120.1(12) . . ?
C5B C4B C3B 120.3(10) . . ?
C4B C5B N1B 120.7(13) . . ?
O3B C6B N2B 120.6(8) . . ?
O3B C6B C7B 116.9(8) . . ?
N2B C6B C7B 122.5(8) . . ?
O4B C7B C8B 124.7(8) . . ?
O4B C7B C6B 118.2(8) . . ?
C8B C7B C6B 117.0(9) . . ?
C9B C8B C7B 118.9(9) . . ?
C10B C9B C8B 121.2(10) . . ?
C9B C10B N2B 121.5(10) . . ?
O5B C11B N3B 121.4(9) . . ?
O5B C11B C12B 116.3(14) . . ?
N3B C11B C12B 122.3(12) . . ?
O6B C12B C13B 126.6(14) . . ?
O6B C12B C11B 117.8(13) . . ?
C13B C12B C11B 115.5(16) . . ?
C14B C13B C12B 119.3(13) . . ?
C15B C14B C13B 119.9(16) . . ?
C14B C15B N3B 124.7(18) . . ?
C17B C16B C21B 118.8(12) . . ?
C17B C16B C22B 123.6(15) . . ?
C21B C16B C22B 117.5(16) . . ?
C17B C16B Ru1B 70.7(8) . . ?
C21B C16B Ru1B 72.5(7) . . ?
C22B C16B Ru1B 126.0(8) . . ?
C18B C17B C16B 121.1(13) . . ?
C18B C17B Ru1B 72.3(9) . . ?
C16B C17B Ru1B 70.4(7) . . ?
C17B C18B C19B 123.7(14) . . ?
C17B C18B Ru1B 71.6(8) . . ?
C19B C18B Ru1B 73.3(7) . . ?
C18B C19B C20B 115.1(12) . . ?
C18B C19B C23B 124.4(12) . . ?
C20B C19B C23B 120.3(10) . . ?
C18B C19B Ru1B 69.5(7) . . ?
C20B C19B Ru1B 68.4(5) . . ?
C23B C19B Ru1B 128.3(8) . . ?
C21B C20B C19B 124.1(10) . . ?
C21B C20B Ru1B 73.1(5) . . ?
C19B C20B Ru1B 73.1(5) . . ?
C20B C21B C16B 117.0(12) . . ?
C20B C21B Ru1B 69.6(6) . . ?
C16B C21B Ru1B 69.1(7) . . ?
C24B C23B C19B 110.6(12) . . ?
C24B C23B C25B 110.9(10) . . ?
C19B C23B C25B 112.1(12) . . ?
C27B C26B C31B 120.0 . . ?
C27B C26B C32B 112.4(17) . . ?
C31B C26B C32B 127.4(17) . . ?
C27B C26B Ru2B 70.8(3) . . ?
C31B C26B Ru2B 71.3(3) . . ?
C32B C26B Ru2B 125.5(9) . . ?
C28B C27B C26B 120.0 . . ?
C28B C27B Ru2B 70.5(3) . . ?
C26B C27B Ru2B 71.8(3) . . ?
C29B C28B C27B 120.0 . . ?
C29B C28B Ru2B 71.0(3) . . ?
C27B C28B Ru2B 71.8(3) . . ?
C30B C29B C28B 120.0 . . ?
C30B C29B C33B 141(2) . . ?
C28B C29B C33B 99(2) . . ?
C30B C29B Ru2B 71.7(3) . . ?
C28B C29B Ru2B 71.2(3) . . ?
C33B C29B Ru2B 133.0(11) . . ?
C31B C30B C29B 120.0 . . ?
C31B C30B Ru2B 71.9(3) . . ?
C29B C30B Ru2B 70.6(3) . . ?
C30B C31B C26B 120.0 . . ?
C30B C31B Ru2B 70.6(3) . . ?
C26B C31B Ru2B 71.4(3) . . ?
C29B C33B C35B 100(2) . . ?
C29B C33B C34B 109.8(17) . . ?
C35B C33B C34B 109(4) . . ?
C37B C36B C41B 119(2) . . ?
C37B C36B C42B 122.2(15) . . ?
C41B C36B C42B 119(2) . . ?
C37B C36B Ru3B 70.1(12) . . ?
C41B C36B Ru3B 69.7(11) . . ?
C42B C36B Ru3B 126.5(9) . . ?
C36B C37B C38B 122.9(16) . . ?
C36B C37B Ru3B 73.2(10) . . ?
C38B C37B Ru3B 70.4(9) . . ?
C39B C38B C37B 118.4(18) . . ?
C39B C38B Ru3B 71.5(7) . . ?
C37B C38B Ru3B 70.5(8) . . ?
C40B C39B C38B 117(2) . . ?
C40B C39B C43B 120.5(18) . . ?
C38B C39B C43B 123(2) . . ?
C40B C39B Ru3B 70.2(7) . . ?
C38B C39B Ru3B 69.9(7) . . ?
C43B C39B Ru3B 129(2) . . ?
C41B C40B C39B 125.1(16) . . ?
C41B C40B Ru3B 72.1(8) . . ?
C39B C40B Ru3B 71.9(8) . . ?
C40B C41B C36B 118.0(19) . . ?
C40B C41B Ru3B 70.8(12) . . ?
C36B C41B Ru3B 71.4(10) . . ?
C39B C43B C45B 115(2) . . ?
C39B C43B C44B 108(3) . . ?
C45B C43B C44B 108(2) . . ?
F1B Li1B O5B 120.8(8) . . ?
F1B Li1B O1B 119.0(8) . . ?
O5B Li1B O1B 99.6(7) . . ?
F1B Li1B O3B 118.2(9) . . ?
O5B Li1B O3B 98.2(7) . . ?
O1B Li1B O3B 96.4(6) . . ?
F1B Li1B Ru1B 108.5(7) . . ?
O5B Li1B Ru1B 73.9(5) . . ?
O1B Li1B Ru1B 39.3(4) . . ?
O3B Li1B Ru1B 128.6(6) . . ?
F1B Li1B Ru3B 107.1(6) . . ?
O5B Li1B Ru3B 39.1(4) . . ?
O1B Li1B Ru3B 131.3(6) . . ?
O3B Li1B Ru3B 73.5(5) . . ?
Ru1B Li1B Ru3B 112.9(4) . . ?
F1B Li1B Ru2B 105.1(6) . . ?
O5B Li1B Ru2B 129.8(6) . . ?
O1B Li1B Ru2B 72.3(4) . . ?
O3B Li1B Ru2B 37.7(3) . . ?
Ru1B Li1B Ru2B 111.5(4) . . ?
Ru3B Li1B Ru2B 111.3(5) . . ?
C53 C52 C57 120.0 . . ?
C52 C53 C54 120.0 . . ?
C53 C54 C55 120.0 . . ?
C54 C55 C56 120.0 . . ?
C55 C56 C57 120.0 . . ?
C56 C57 C52 120.0 . . ?
C59 C58 C63 120.0 . . ?
C60 C59 C58 120.0 . . ?
C59 C60 C61 120.0 . . ?
C62 C61 C60 120.0 . . ?
C63 C62 C61 120.0 . . ?
C62 C63 C58 120.0 . . ?

loop_
_geom_bond_atom_site_label_1
_geom_bond_atom_site_label_2
_geom_bond_distance
_geom_bond_site_symmetry_2
_geom_bond_publ_flag
Ru1A O2A 2.066(5) . ?
Ru1A O1A 2.099(6) . ?
Ru1A N3A 2.142(7) . ?
Ru1A C20A 2.156(8) . ?
Ru1A C18A 2.176(9) . ?
Ru1A C17A 2.177(10) . ?
Ru1A C16A 2.198(9) . ?
Ru1A C21A 2.204(9) . ?
Ru1A C19A 2.205(9) . ?
Ru1A Li1A 3.219(16) . ?
Ru2A O4A 2.062(6) . ?
Ru2A O3A 2.090(5) . ?
Ru2A N1A 2.127(8) . ?
Ru2A C28A 2.140(9) . ?
Ru2A C30A 2.160(10) . ?
Ru2A C27A 2.168(9) . ?
Ru2A C31A 2.182(10) . ?
Ru2A C29A 2.190(10) . ?
Ru2A C26A 2.199(10) . ?
Ru2A Li1A 3.212(14) . ?
Ru3A O6A 2.065(6) . ?
Ru3A O5A 2.099(6) . ?
Ru3A N2A 2.149(7) . ?
Ru3A C38A 2.160(10) . ?
Ru3A C37A 2.170(11) . ?
Ru3A C40A 2.170(8) . ?
Ru3A C41A 2.187(8) . ?
Ru3A C39A 2.190(9) . ?
Ru3A C36A 2.206(10) . ?
Ru3A Li1A 3.206(15) . ?
F1A Li1A 1.771(14) . ?
O1A C1A 1.318(9) . ?
O1A Li1A 1.976(17) . ?
O2A C2A 1.319(11) . ?
O3A C6A 1.310(9) . ?
O3A Li1A 1.952(16) . ?
O4A C7A 1.327(10) . ?
O5A C11A 1.326(10) . ?
O5A Li1A 1.938(15) . ?
O6A C12A 1.334(12) . ?
N1A C1A 1.350(12) . ?
N1A C5A 1.375(11) . ?
N2A C6A 1.324(10) . ?
N2A C10A 1.379(10) . ?
N3A C11A 1.335(12) . ?
N3A C15A 1.374(11) . ?
C1A C2A 1.409(13) . ?
C2A C3A 1.379(12) . ?
C3A C4A 1.406(16) . ?
C4A C5A 1.375(16) . ?
C6A C7A 1.460(12) . ?
C7A C8A 1.371(12) . ?
C8A C9A 1.396(13) . ?
C9A C10A 1.372(13) . ?
C11A C12A 1.437(12) . ?
C12A C13A 1.378(13) . ?
C13A C14A 1.403(15) . ?
C14A C15A 1.358(13) . ?
C16A C21A 1.406(15) . ?
C16A C17A 1.437(14) . ?
C16A C22A 1.495(14) . ?
C17A C18A 1.417(13) . ?
C18A C19A 1.421(13) . ?
C19A C20A 1.438(13) . ?
C19A C23A 1.510(13) . ?
C20A C21A 1.426(14) . ?
C23A C25A 1.530(15) . ?
C23A C24A 1.545(13) . ?
C26A C31A 1.39(2) . ?
C26A C27A 1.443(16) . ?
C26A C32A 1.52(2) . ?
C27A C28A 1.388(15) . ?
C28A C29A 1.424(13) . ?
C29A C30A 1.429(17) . ?
C29A C33A 1.509(18) . ?
C30A C31A 1.40(2) . ?
C33A C35A 1.45(2) . ?
C33A C34A 1.540(17) . ?
C36A C41A 1.389(14) . ?
C36A C37A 1.428(14) . ?
C36A C42A 1.521(15) . ?
C37A C38A 1.407(15) . ?
C38A C39A 1.432(14) . ?
C39A C40A 1.411(13) . ?
C39A C43A 1.503(16) . ?
C40A C41A 1.417(14) . ?
C43A C45A 1.53(2) . ?
C43A C44A 1.535(19) . ?
C46 C47 1.3900 . ?
C46 C51 1.3900 . ?
C47 C48 1.3900 . ?
C48 C49 1.3900 . ?
C49 C50 1.3900 . ?
C50 C51 1.3900 . ?
Ru1B O2B 2.063(8) . ?
Ru1B O1B 2.088(7) . ?
Ru1B N3B 2.143(10) . ?
Ru1B C20B 2.154(8) . ?
Ru1B C16B 2.154(13) . ?
Ru1B C17B 2.158(12) . ?
Ru1B C18B 2.166(13) . ?
Ru1B C21B 2.199(10) . ?
Ru1B C19B 2.215(10) . ?
Ru1B Li1B 3.200(17) . ?
Ru2B O4B 2.065(6) . ?
Ru2B O3B 2.077(6) . ?
Ru2B N1B 2.142(9) . ?
Ru2B C29B 2.142(9) . ?
Ru2B C28B 2.144(8) . ?
Ru2B C30B 2.156(8) . ?
Ru2B C27B 2.160(9) . ?
Ru2B C31B 2.172(7) . ?
Ru2B C26B 2.174(9) . ?
Ru2B Li1B 3.253(14) . ?
Ru3B O6B 2.076(11) . ?
Ru3B O5B 2.097(8) . ?
Ru3B N2B 2.140(7) . ?
Ru3B C40B 2.163(13) . ?
Ru3B C38B 2.163(11) . ?
Ru3B C37B 2.165(16) . ?
Ru3B C41B 2.180(17) . ?
Ru3B C39B 2.184(12) . ?
Ru3B C36B 2.20(2) . ?
Ru3B Li1B 3.213(15) . ?
F1B Li1B 1.810(14) . ?
O1B C1B 1.330(10) . ?
O1B Li1B 1.970(17) . ?
O2B C2B 1.320(15) . ?
O3B C6B 1.313(10) . ?
O3B Li1B 1.982(16) . ?
O4B C7B 1.306(12) . ?
O5B C11B 1.327(14) . ?
O5B Li1B 1.950(15) . ?
O6B C12B 1.311(18) . ?
N1B C1B 1.332(13) . ?
N1B C5B 1.389(12) . ?
N2B C6B 1.330(12) . ?
N2B C10B 1.377(11) . ?
N3B C11B 1.332(16) . ?
N3B C15B 1.354(14) . ?
C1B C2B 1.414(15) . ?
C2B C3B 1.381(15) . ?
C3B C4B 1.38(2) . ?
C4B C5B 1.37(2) . ?
C6B C7B 1.439(12) . ?
C7B C8B 1.402(13) . ?
C8B C9B 1.389(16) . ?
C9B C10B 1.353(15) . ?
C11B C12B 1.442(16) . ?
C12B C13B 1.44(2) . ?
C13B C14B 1.38(3) . ?
C14B C15B 1.32(2) . ?
C16B C17B 1.43(2) . ?
C16B C21B 1.434(18) . ?
C16B C22B 1.51(2) . ?
C17B C18B 1.34(2) . ?
C18B C19B 1.400(18) . ?
C19B C20B 1.442(15) . ?
C19B C23B 1.531(18) . ?
C20B C21B 1.394(15) . ?
C23B C24B 1.515(16) . ?
C23B C25B 1.534(17) . ?
C26B C27B 1.3900 . ?
C26B C31B 1.3900 . ?
C26B C32B 1.553(16) . ?
C27B C28B 1.3900 . ?
C28B C29B 1.3900 . ?
C29B C30B 1.3900 . ?
C29B C33B 1.467(16) . ?
C30B C31B 1.3900 . ?
C33B C35B 1.50(2) . ?
C33B C34B 1.552(17) . ?
C36B C37B 1.37(2) . ?
C36B C41B 1.46(2) . ?
C36B C42B 1.52(3) . ?
C37B C38B 1.45(3) . ?
C38B C39B 1.436(19) . ?
C39B C40B 1.41(3) . ?
C39B C43B 1.46(4) . ?
C40B C41B 1.38(3) . ?
C43B C45B 1.49(5) . ?
C43B C44B 1.54(3) . ?
C52 C53 1.3900 . ?
C52 C57 1.3900 . ?
C53 C54 1.3900 . ?
C54 C55 1.3900 . ?
C55 C56 1.3900 . ?
C56 C57 1.3900 . ?
C58 C59 1.3900 . ?
C58 C63 1.3900 . ?
C59 C60 1.3900 . ?
C60 C61 1.3900 . ?
C61 C62 1.3900 . ?
C62 C63 1.3900 . ?

loop_
_geom_hbond_atom_site_label_D
_geom_hbond_atom_site_label_H
_geom_hbond_atom_site_label_A
_geom_hbond_distance_DH
_geom_hbond_distance_HA
_geom_hbond_distance_DA
_geom_hbond_angle_DHA
_geom_hbond_site_symmetry_A
O7A H1 F1A 0.90(6) 1.78(7) 2.632(8) 159(11) .
O7A H2 O4B 0.89(6) 1.99(7) 2.862(9) 165(12) .
O7B H3 F1B 0.89(6) 1.80(8) 2.622(9) 152(13) .
O7B H4 O4A 0.89(6) 2.19(11) 2.861(9) 131(11) 1_565
